data_9014253
loop_
_publ_author_name
'Averbuch-Pouchot M'
'Durif, A.'

_publ_section_title
;
 Crystal structures of two new types of cyclo-tetraphosphates:
 tetracalcium tetrapotassium tris(cyclo-tetraphosphate) octahydrate and
 calcium disodium cyclo-tetraphosphate 5.5-hydrate
 _cod_database_code 1007178
;
_journal_name_full 'Acta Crystallographica, Section C'
_journal_page_first 212
_journal_page_last 216
_journal_paper_doi 10.1107/S0108270187010175
_journal_volume 44
_journal_year 1988
_chemical_formula_sum 'Ca H4 K O11 P3'
_space_group_IT_number 14
_symmetry_space_group_name_Hall '-P 2yab'
_symmetry_space_group_name_H-M 'P 1 21/a 1'
_cell_angle_alpha 90
_cell_angle_beta 89.31
_cell_angle_gamma 90
_cell_length_a 20.38
_cell_length_b 12.683
_cell_length_c 7.830
_cell_formula_units_Z 8
_cell_volume 2023.748
_database_code_amcsd 0010061
_exptl_crystal_density_diffrn 2.311
_cod_duplicate_entry 1007178
_cod_original_formula_sum 'Ca K P3 O11 H4'
_cod_database_code 9014253
_amcsd_formula_title 'Ca4 H16 K4 O44 P12'

loop_
_space_group_symop_operation_xyz
x,y,z
1/2+x,1/2-y,z
1/2-x,1/2+y,-z
-x,-y,-z

loop_
_atom_site_label
_atom_site_fract_x
_atom_site_fract_y
_atom_site_fract_z
Ca1 0.12316 0.25512 0.49400
Ca2 0.08625 0.80389 -0.00050
K1 0.16263 0.23065 0.01150
K2 0.33452 0.05043 0.26500
P1 0.28343 0.32829 0.31490
P2 0.38260 0.49243 0.33220
P3 0.13871 0.00394 0.29940
P4 0.28189 0.31449 0.68360
P5 0.52083 0.11376 0.16770
P6 0.51679 0.11080 -0.20940
O1 0.31850 0.26700 0.18150
O2 0.21050 0.33350 0.31410
O3 0.30850 0.44870 0.31340
O4 0.07150 0.92520 0.76910
O5 0.12060 0.10760 0.70020
O6 0.10210 0.96780 0.47210
O7 0.09950 -0.03510 0.15450
O8 0.15620 0.11700 0.31020
O9 0.29270 0.44020 0.69080
O10 0.32550 0.26190 0.80760
O11 0.29040 0.79830 0.30580
O12 0.19110 0.78560 0.50380
O13 0.45280 0.15630 0.16190
O14 0.42580 0.83060 0.74590
O15 0.47900 0.00290 0.75620
O16 0.46670 0.19600 0.79040
O17 0.42570 0.88100 0.32690
O18 0.45260 0.90790 0.02420
O19 0.23110 0.57680 0.04050
O20 0.48800 0.68390 0.50740
O21 0.02910 0.13650 -0.01310
O22 0.15720 0.55170 0.39280
H1 0.29700 0.12400 0.91000
H2 0.24100 0.54500 0.12000
H3 0.50000 0.30400 0.57000
H4 0.51300 0.66400 0.60000
H5 0.46400 0.58200 0.97000
H6 0.04800 0.12800 0.90000
H7 0.36000 0.10400 0.64000
H8 0.14000 0.49300 0.38000

loop_
_cod_related_entry_id
_cod_related_entry_database
_cod_related_entry_code
1 AMCSD 0010061
